data_4104581
loop_
_publ_author_name
'Jihyun An'
'Steven J. Geib'
'Nathaniel L. Rosi'

_publ_section_title
;
 Cation-Triggered Drug Release from a Porous Zinc-Adeninate Metal-Organic
 Framework
;
_journal_name_full 'Journal of the American Chemical Society'
_journal_page_first 8376
_journal_page_last 8377
_journal_paper_doi 10.1021/ja902972w
_journal_volume 131
_journal_year 2009
_chemical_formula_sum 'C104 H64 N20 O25 Zn8'
_chemical_formula_weight 2516.87
_chemical_name_common bio-MOF-1
_chemical_name_systematic
; 
 ? 
;
_space_group_IT_number 98
_symmetry_cell_setting tetragonal
_symmetry_space_group_name_Hall 'I 4bw 2bw'
_symmetry_space_group_name_H-M 'I 41 2 2'
_atom_sites_solution_hydrogens geom
_atom_sites_solution_primary direct
_atom_sites_solution_secondary difmap
_audit_creation_method SHELXL-97
_cell_angle_alpha 90.00
_cell_angle_beta 90.00
_cell_angle_gamma 90.00
_cell_formula_units_Z 4
_cell_length_a 38.237(2)
_cell_length_b 38.237(2)
_cell_length_c 11.1753(12)
_cell_measurement_reflns_used 942
_cell_measurement_temperature 203(2)
_cell_measurement_theta_max 18.39
_cell_measurement_theta_min 2.42
_cell_volume 16339(2)
_computing_cell_refinement 'Bruker SMART'
_computing_data_collection 'Bruker SMART'
_computing_data_reduction 'Bruker SAINT'
_computing_molecular_graphics 'Bruker SHELXTL'
_computing_publication_material 'Bruker SHELXTL'
_computing_structure_refinement 'SHELXL-97 (Sheldrick, 1997)'
_computing_structure_solution 'SHELXS-97 (Sheldrick, 1990)'
_diffrn_ambient_temperature 273(2)
_diffrn_measured_fraction_theta_full 0.995
_diffrn_measured_fraction_theta_max 0.995
_diffrn_measurement_device_type 'Bruker Smart Apex CCD area detector'
_diffrn_measurement_method 'phi and omega scans'
_diffrn_radiation_monochromator graphite
_diffrn_radiation_source 'fine-focus sealed tube'
_diffrn_radiation_type MoK\a
_diffrn_radiation_wavelength 0.71073
_diffrn_reflns_av_R_equivalents 0.1164
_diffrn_reflns_av_sigmaI/netI 0.0607
_diffrn_reflns_limit_h_max 45
_diffrn_reflns_limit_h_min -45
_diffrn_reflns_limit_k_max 45
_diffrn_reflns_limit_k_min -45
_diffrn_reflns_limit_l_max 13
_diffrn_reflns_limit_l_min -13
_diffrn_reflns_number 65848
_diffrn_reflns_theta_full 25.00
_diffrn_reflns_theta_max 25.00
_diffrn_reflns_theta_min 1.90
_exptl_absorpt_coefficient_mu 1.207
_exptl_absorpt_correction_T_max 0.8303
_exptl_absorpt_correction_T_min 0.7943
_exptl_absorpt_correction_type multi-scan
_exptl_absorpt_process_details 'Bruker Sadabs'
_exptl_crystal_colour colorless
_exptl_crystal_density_diffrn 1.023
_exptl_crystal_description rod
_exptl_crystal_F_000 5072
_exptl_crystal_size_max 0.20
_exptl_crystal_size_mid 0.16
_exptl_crystal_size_min 0.16
_refine_diff_density_max 0.966
_refine_diff_density_min -0.640
_refine_diff_density_rms 0.154
_refine_ls_abs_structure_details 'Flack H D (1983), Acta Cryst. A39, 876-881'
_refine_ls_abs_structure_Flack 0.56(4)
_refine_ls_extinction_coef 0.00012(8)
_refine_ls_extinction_expression Fc^*^=kFc[1+0.001xFc^2^\l^3^/sin(2\q)]^-1/4^
_refine_ls_extinction_method SHELXL
_refine_ls_goodness_of_fit_ref 1.528
_refine_ls_hydrogen_treatment constr
_refine_ls_matrix_type full
_refine_ls_number_parameters 299
_refine_ls_number_reflns 7210
_refine_ls_number_restraints 17
_refine_ls_restrained_S_all 1.530
_refine_ls_R_factor_all 0.1267
_refine_ls_R_factor_gt 0.0940
_refine_ls_shift/su_max 0.041
_refine_ls_shift/su_mean 0.006
_refine_ls_structure_factor_coef Fsqd
_refine_ls_weighting_details 'calc w=1/[\s^2^(Fo^2^)+(0.1000P)^2^+0.0000P] where P=(Fo^2^+2Fc^2^)/3'
_refine_ls_weighting_scheme calc
_refine_ls_wR_factor_gt 0.2376
_refine_ls_wR_factor_ref 0.2501
_reflns_number_gt 5286
_reflns_number_total 7210
_reflns_threshold_expression >2sigma(I)
_cod_data_source_file ja902972w_si_001.cif
_cod_data_source_block bio-MOF-1
_cod_database_code 4104581

loop_
_symmetry_equiv_pos_as_xyz
'x, y, z'
'-x+1/2, -y+1/2, z+1/2'
'-y, x+1/2, z+1/4'
'y+1/2, -x, z+3/4'
'-x+1/2, y, -z+3/4'
'x, -y+1/2, -z+1/4'
'y+1/2, x+1/2, -z+1/2'
'-y, -x, -z'
'x+1/2, y+1/2, z+1/2'
'-x+1, -y+1, z+1'
'-y+1/2, x+1, z+3/4'
'y+1, -x+1/2, z+5/4'
'-x+1, y+1/2, -z+5/4'
'x+1/2, -y+1, -z+3/4'
'y+1, x+1, -z+1'
'-y+1/2, -x+1/2, -z+1/2'

loop_
_atom_site_label
_atom_site_type_symbol
_atom_site_fract_x
_atom_site_fract_y
_atom_site_fract_z
_atom_site_U_iso_or_equiv
_atom_site_adp_type
_atom_site_occupancy
_atom_site_symmetry_multiplicity
_atom_site_calc_flag
_atom_site_refinement_flags
_atom_site_disorder_assembly
_atom_site_disorder_group
Zn1 Zn 0.45915(2) 0.50060(4) 0.39650(8) 0.0441(3) Uani 1 1 d . . .
Zn2 Zn 0.58832(3) 0.58832(3) 0.0000 0.0403(5) Uani 1 2 d S . .
Zn3 Zn 0.41324(3) 0.58676(3) 0.0000 0.0402(5) Uani 1 2 d S A .
O1 O 0.5000 0.5000 0.5000 0.0243(18) Uiso 1 4 d S . .
O2 O 0.39185(18) 0.5016(4) 0.3267(8) 0.104(3) Uani 1 1 d . . .
O3 O 0.41833(19) 0.4881(3) 0.4944(8) 0.093(4) Uani 1 1 d . . .
O4 O 0.12979(19) 0.4299(3) 0.6789(8) 0.076(3) Uani 1 1 d . . .
O5 O 0.1516(2) 0.4016(2) 0.8269(7) 0.070(2) Uani 1 1 d . . .
O6 O 0.3710(2) 0.5687(3) 0.0840(9) 0.084(4) Uani 1 1 d D A .
O7 O 0.3787(4) 0.6207(5) 0.1426(15) 0.190(7) Uani 1 1 d D A .
N1 N 0.5330(2) 0.5388(3) 0.2780(8) 0.051(3) Uani 1 1 d . . .
N2 N 0.4715(3) 0.5414(3) 0.2752(11) 0.080(4) Uani 1 1 d . . .
N3 N 0.4523(2) 0.5750(2) 0.1190(11) 0.064(3) Uani 1 1 d . . .
N4 N 0.5492(3) 0.5764(3) 0.1195(10) 0.064(3) Uani 1 1 d . . .
N5 N 0.4999(4) 0.60809(19) -0.0175(7) 0.080(3) Uani 1 1 d . . .
H5A H 0.5217 0.6130 -0.0268 0.096 Uiso 1 1 calc R . .
H5B H 0.4845 0.6172 -0.0642 0.096 Uiso 1 1 calc R . .
C1 C 0.5584(4) 0.5528(4) 0.2124(13) 0.075(5) Uani 1 1 d D . .
H1A H 0.5817 0.5472 0.2271 0.090 Uiso 1 1 calc R . .
C2 C 0.5043(3) 0.5498(3) 0.2354(9) 0.062(3) Uani 1 1 d D . .
C3 C 0.4451(4) 0.5556(3) 0.2098(10) 0.074(4) Uani 1 1 d . . .
H3A H 0.4219 0.5514 0.2306 0.088 Uiso 1 1 calc R . .
C4 C 0.4890(2) 0.5843(3) 0.0777(11) 0.063(3) Uani 1 1 d . . .
C5 C 0.5131(3) 0.5720(3) 0.1425(10) 0.071(4) Uani 1 1 d D . .
C6 C 0.3918(3) 0.4935(5) 0.4297(12) 0.085(5) Uani 1 1 d . . .
C7 C 0.32673(19) 0.4906(3) 0.4228(8) 0.144(9) Uani 1 1 d G . .
H7A H 0.3281 0.5013 0.3482 0.173 Uiso 1 1 calc R . .
C8 C 0.29443(15) 0.4808(3) 0.4690(9) 0.161(10) Uani 1 1 d G . .
H8A H 0.2741 0.4850 0.4254 0.193 Uiso 1 1 calc R . .
C9 C 0.29244(14) 0.4648(3) 0.5805(8) 0.087(4) Uani 1 1 d G . .
C10 C 0.32275(19) 0.4586(3) 0.6457(7) 0.118(6) Uani 1 1 d G . .
H10A H 0.3214 0.4479 0.7203 0.142 Uiso 1 1 calc R . .
C11 C 0.35506(15) 0.4684(3) 0.5995(8) 0.115(7) Uani 1 1 d G . .
H11A H 0.3753 0.4642 0.6432 0.138 Uiso 1 1 calc R . .
C12 C 0.35705(14) 0.4844(3) 0.4881(8) 0.083(4) Uani 1 1 d G . .
C13 C 0.2286(2) 0.4725(3) 0.5933(13) 0.234(16) Uani 1 1 d G . .
H13A H 0.2310 0.4922 0.5449 0.281 Uiso 1 1 calc R . .
C14 C 0.19555(16) 0.4616(3) 0.6290(13) 0.222(15) Uani 1 1 d G . .
H14A H 0.1759 0.4739 0.6045 0.266 Uiso 1 1 calc R . .
C15 C 0.19193(14) 0.4323(3) 0.7013(9) 0.077(4) Uani 1 1 d G . .
C16 C 0.22138(19) 0.4138(2) 0.7379(9) 0.095(5) Uani 1 1 d G . .
H16A H 0.2190 0.3942 0.7863 0.114 Uiso 1 1 calc R . .
C17 C 0.25445(15) 0.4247(3) 0.7022(9) 0.110(6) Uani 1 1 d G . .
H17A H 0.2741 0.4124 0.7267 0.132 Uiso 1 1 calc R . .
C18 C 0.25807(14) 0.4541(3) 0.6299(10) 0.107(6) Uani 1 1 d G . .
C19 C 0.1559(3) 0.4195(3) 0.7399(13) 0.063(3) Uani 1 1 d . . .
C20 C 0.3617(4) 0.5922(5) 0.1442(16) 0.164(12) Uani 1 1 d D . .
C21 C 0.3236(4) 0.6172(4) 0.310(2) 0.171(18) Uiso 0.50 1 d PGD A 1
H21A H 0.3402 0.6341 0.3282 0.205 Uiso 0.50 1 calc PR A 1
C22 C 0.2923(5) 0.6158(5) 0.3729(17) 0.105(10) Uiso 0.50 1 d PGD A 1
H22A H 0.2880 0.6319 0.4335 0.126 Uiso 0.50 1 calc PR A 1
C23 C 0.2675(4) 0.5905(5) 0.345(2) 0.151(8) Uiso 0.50 1 d PGD . 1
C24 C 0.2740(5) 0.5665(5) 0.255(2) 0.26(3) Uiso 0.50 1 d PGD A 1
H24A H 0.2574 0.5495 0.2362 0.309 Uiso 0.50 1 calc PR A 1
C25 C 0.3053(5) 0.5678(5) 0.1915(17) 0.099(10) Uiso 0.50 1 d PGD A 1
H25A H 0.3097 0.5517 0.1308 0.118 Uiso 0.50 1 calc PR A 1
C26 C 0.3301(3) 0.5931(4) 0.2191(15) 0.131(6) Uiso 0.50 1 d PGD A 1
C21' C 0.3104(5) 0.6235(3) 0.2346(18) 0.140 Uiso 0.50 1 d PGDU A 2
H21B H 0.3185 0.6447 0.2047 0.168 Uiso 0.50 1 calc PR A 2
C22' C 0.2798(5) 0.6224(4) 0.3016(19) 0.136(14) Uiso 0.50 1 d PGDU A 2
H22B H 0.2674 0.6428 0.3166 0.163 Uiso 0.50 1 calc PR A 2
C23' C 0.2678(4) 0.5906(5) 0.3463(16) 0.151(8) Uiso 0.50 1 d PG . 2
C24' C 0.2863(5) 0.5601(3) 0.3240(19) 0.119(11) Uiso 0.50 1 d PGDU A 2
H24B H 0.2783 0.5388 0.3539 0.143 Uiso 0.50 1 calc PR A 2
C25' C 0.3170(4) 0.5612(3) 0.2570(18) 0.092(9) Uiso 0.50 1 d PGDU A 2
H25B H 0.3294 0.5408 0.2421 0.111 Uiso 0.50 1 calc PR A 2
C26' C 0.3290(3) 0.5930(4) 0.2123(12) 0.131(6) Uiso 0.50 1 d PG A 2

loop_
_atom_site_aniso_label
_atom_site_aniso_U_11
_atom_site_aniso_U_22
_atom_site_aniso_U_33
_atom_site_aniso_U_23
_atom_site_aniso_U_13
_atom_site_aniso_U_12
Zn1 0.0278(5) 0.0642(7) 0.0402(5) 0.0167(9) -0.0052(4) 0.0036(7)
Zn2 0.0360(6) 0.0360(6) 0.0490(12) 0.0020(7) -0.0020(7) 0.0100(7)
Zn3 0.0370(6) 0.0370(6) 0.0467(12) 0.0149(7) 0.0149(7) 0.0220(7)
O2 0.053(4) 0.167(9) 0.092(6) 0.070(9) 0.018(4) -0.022(7)
O3 0.036(4) 0.164(11) 0.078(5) 0.026(6) -0.001(4) -0.025(5)
O4 0.034(4) 0.116(8) 0.079(6) 0.031(6) -0.013(5) -0.033(4)
O5 0.058(5) 0.093(6) 0.059(5) 0.018(5) 0.003(4) -0.014(4)
O6 0.065(6) 0.102(7) 0.086(7) 0.055(6) 0.054(5) 0.059(5)
O7 0.133(12) 0.242(18) 0.196(15) -0.037(13) 0.096(11) -0.075(11)
N1 0.028(5) 0.064(6) 0.061(7) 0.013(6) 0.011(4) 0.005(4)
N2 0.113(11) 0.049(6) 0.079(9) 0.003(6) -0.052(8) 0.037(6)
N3 0.014(4) 0.053(6) 0.124(10) 0.023(7) -0.023(5) 0.011(4)
N4 0.077(8) 0.060(7) 0.055(7) -0.018(6) 0.017(6) -0.008(5)
N5 0.117(7) 0.055(5) 0.070(5) 0.040(4) 0.036(10) 0.008(7)
C1 0.060(9) 0.060(9) 0.105(13) -0.019(9) 0.028(9) -0.016(7)
C2 0.081(10) 0.061(6) 0.046(6) -0.005(5) 0.034(8) -0.025(7)
C3 0.116(12) 0.057(9) 0.048(8) 0.027(7) -0.049(8) -0.011(7)
C4 0.030(6) 0.077(8) 0.082(9) -0.030(7) -0.019(5) 0.015(5)
C5 0.087(10) 0.088(9) 0.039(6) 0.002(6) 0.002(6) 0.006(7)
C6 0.046(7) 0.137(15) 0.073(8) -0.019(9) 0.013(6) -0.035(8)
C7 0.049(7) 0.25(2) 0.131(13) 0.133(16) -0.013(7) -0.020(10)
C8 0.021(6) 0.32(3) 0.141(13) 0.156(16) -0.009(7) -0.022(9)
C9 0.032(6) 0.135(13) 0.095(10) 0.029(9) -0.009(6) 0.004(7)
C10 0.046(8) 0.25(2) 0.063(8) 0.050(11) -0.008(7) -0.027(10)
C11 0.049(8) 0.23(2) 0.070(9) 0.019(11) -0.003(7) -0.054(10)
C12 0.030(6) 0.115(11) 0.104(10) 0.017(8) -0.019(6) -0.017(5)
C13 0.012(6) 0.32(3) 0.37(3) 0.28(3) -0.011(11) -0.016(10)
C14 0.029(7) 0.32(3) 0.32(3) 0.26(3) 0.007(12) 0.001(12)
C15 0.039(7) 0.119(11) 0.074(8) 0.016(8) 0.007(6) -0.008(6)
C16 0.034(6) 0.137(13) 0.114(11) 0.065(10) 0.006(7) 0.008(6)
C17 0.041(7) 0.211(17) 0.079(10) 0.064(11) 0.003(7) 0.014(9)
C18 0.047(8) 0.173(15) 0.101(12) 0.071(12) 0.010(7) -0.014(8)
C19 0.029(6) 0.063(7) 0.098(10) 0.006(7) -0.004(6) -0.010(5)
C20 0.062(11) 0.28(3) 0.15(2) 0.14(2) 0.033(12) 0.036(16)

loop_
_atom_type_symbol
_atom_type_description
_atom_type_scat_dispersion_real
_atom_type_scat_dispersion_imag
_atom_type_scat_source
C C 0.0033 0.0016 'International Tables Vol C Tables 4.2.6.8 and 6.1.1.4'
H H 0.0000 0.0000 'International Tables Vol C Tables 4.2.6.8 and 6.1.1.4'
N N 0.0061 0.0033 'International Tables Vol C Tables 4.2.6.8 and 6.1.1.4'
O O 0.0106 0.0060 'International Tables Vol C Tables 4.2.6.8 and 6.1.1.4'
Zn Zn 0.2839 1.4301 'International Tables Vol C Tables 4.2.6.8 and 6.1.1.4'

loop_
_geom_angle_atom_site_label_1
_geom_angle_atom_site_label_2
_geom_angle_atom_site_label_3
_geom_angle
_geom_angle_site_symmetry_1
_geom_angle_site_symmetry_3
O1 Zn1 O3 107.7(2) . .
O1 Zn1 N1 105.1(3) . 10_554
O3 Zn1 N1 107.5(4) . 10_554
O1 Zn1 N2 102.1(3) . .
O3 Zn1 N2 135.4(4) . .
N1 Zn1 N2 95.5(3) 10_554 .
O1 Zn1 Zn1 36.51(3) . 10_554
O3 Zn1 Zn1 142.3(2) . 10_554
N1 Zn1 Zn1 80.9(2) 10_554 10_554
N2 Zn1 Zn1 77.7(3) . 10_554
O4 Zn2 O4 141.6(6) 14 3_654
O4 Zn2 N4 100.9(4) 14 15_444
O4 Zn2 N4 104.7(4) 3_654 15_444
O4 Zn2 N4 104.7(4) 14 .
O4 Zn2 N4 100.9(4) 3_654 .
N4 Zn2 N4 95.7(5) 15_444 .
O6 Zn3 O6 141.5(5) . 8_665
O6 Zn3 N3 103.4(4) . 8_665
O6 Zn3 N3 102.1(4) 8_665 8_665
O6 Zn3 N3 102.1(4) . .
O6 Zn3 N3 103.4(4) 8_665 .
N3 Zn3 N3 95.9(6) 8_665 .
O6 Zn3 O7 55.7(4) . .
O6 Zn3 O7 93.6(5) 8_665 .
N3 Zn3 O7 158.2(4) 8_665 .
N3 Zn3 O7 95.0(5) . .
O6 Zn3 O7 93.6(5) . 8_665
O6 Zn3 O7 55.7(4) 8_665 8_665
N3 Zn3 O7 95.0(5) 8_665 8_665
N3 Zn3 O7 158.2(4) . 8_665
O7 Zn3 O7 81.4(9) . 8_665
O6 Zn3 C20 119.8(5) . 8_665
O6 Zn3 C20 26.5(5) 8_665 8_665
N3 Zn3 C20 99.8(5) 8_665 8_665
N3 Zn3 C20 129.7(5) . 8_665
O7 Zn3 C20 87.6(5) . 8_665
O7 Zn3 C20 29.2(5) 8_665 8_665
O6 Zn3 C20 26.5(5) . .
O6 Zn3 C20 119.8(5) 8_665 .
N3 Zn3 C20 129.7(5) 8_665 .
N3 Zn3 C20 99.8(5) . .
O7 Zn3 C20 29.2(5) . .
O7 Zn3 C20 87.6(5) 8_665 .
C20 Zn3 C20 105.8(8) 8_665 .
Zn1 O1 Zn1 106.97(5) 8_666 15_445
Zn1 O1 Zn1 109.58(9) 8_666 .
Zn1 O1 Zn1 111.90(9) 15_445 .
Zn1 O1 Zn1 111.90(9) 8_666 10_554
Zn1 O1 Zn1 109.58(9) 15_445 10_554
Zn1 O1 Zn1 106.97(5) . 10_554
C6 O3 Zn1 106.3(7) . .
C19 O4 Zn2 108.3(8) . 4_465
C20 O6 Zn3 104.4(12) . .
C20 O7 Zn3 80.2(12) . .
C2 N1 C1 106.8(11) . .
C2 N1 Zn1 128.4(7) . 10_554
C1 N1 Zn1 123.4(10) . 10_554
C3 N2 C2 114.2(12) . .
C3 N2 Zn1 118.2(11) . .
C2 N2 Zn1 125.9(8) . .
C3 N3 C4 124.8(11) . .
C3 N3 Zn3 118.9(9) . .
C4 N3 Zn3 115.1(8) . .
C5 N4 C1 91.9(10) . .
C5 N4 Zn2 148.7(9) . .
C1 N4 Zn2 115.9(9) . .
C4 N5 H5A 120.0 . .
C4 N5 H5B 120.0 . .
H5A N5 H5B 120.0 . .
N1 C1 N4 118.6(13) . .
N1 C1 H1A 120.7 . .
N4 C1 H1A 120.7 . .
N1 C2 N2 126.2(10) . .
N1 C2 C5 106.1(8) . .
N2 C2 C5 127.7(10) . .
N3 C3 N2 119.8(14) . .
N3 C3 H3A 120.1 . .
N2 C3 H3A 120.1 . .
C5 C4 N5 116.3(11) . .
C5 C4 N3 114.4(11) . .
N5 C4 N3 129.0(11) . .
C4 C5 C2 118.9(11) . .
C4 C5 N4 124.3(11) . .
C2 C5 N4 116.5(8) . .
O2 C6 O3 126.3(10) . .
O2 C6 C12 118.4(11) . .
O3 C6 C12 114.8(12) . .
C8 C7 C12 120.0 . .
C8 C7 H7A 120.0 . .
C12 C7 H7A 120.0 . .
C9 C8 C7 120.0 . .
C9 C8 H8A 120.0 . .
C7 C8 H8A 120.0 . .
C8 C9 C10 120.0 . .
C8 C9 C18 120.3(6) . .
C10 C9 C18 119.7(6) . .
C11 C10 C9 120.0 . .
C11 C10 H10A 120.0 . .
C9 C10 H10A 120.0 . .
C10 C11 C12 120.0 . .
C10 C11 H11A 120.0 . .
C12 C11 H11A 120.0 . .
C11 C12 C7 120.0 . .
C11 C12 C6 122.2(8) . .
C7 C12 C6 117.7(8) . .
C14 C13 C18 120.0 . .
C14 C13 H13A 120.0 . .
C18 C13 H13A 120.0 . .
C15 C14 C13 120.0 . .
C15 C14 H14A 120.0 . .
C13 C14 H14A 120.0 . .
C14 C15 C16 120.0 . .
C14 C15 C19 120.8(7) . .
C16 C15 C19 119.2(7) . .
C15 C16 C17 120.0 . .
C15 C16 H16A 120.0 . .
C17 C16 H16A 120.0 . .
C16 C17 C18 120.0 . .
C16 C17 H17A 120.0 . .
C18 C17 H17A 120.0 . .
C17 C18 C13 120.0 . .
C17 C18 C9 121.9(7) . .
C13 C18 C9 117.9(6) . .
O5 C19 O4 120.3(10) . .
O5 C19 C15 122.3(10) . .
O4 C19 C15 117.3(11) . .
O6 C20 O7 119.6(17) . .
O6 C20 C26' 124.5(17) . .
O7 C20 C26' 115.4(17) . .
O6 C20 C26 126.1(18) . .
O7 C20 C26 114.1(18) . .
C26' C20 C26 3.4(9) . .
O6 C20 Zn3 49.1(9) . .
O7 C20 Zn3 70.5(10) . .
C26' C20 Zn3 171.2(11) . .
C26 C20 Zn3 174.3(15) . .
C22 C21 C26 120.0 . .
C22 C21 H21A 120.0 . .
C26 C21 H21A 120.0 . .
C21 C22 C23 120.0 . .
C21 C22 H22A 120.0 . .
C23 C22 H22A 120.0 . .
C24 C23 C22 120.0 . .
C24 C23 C23 119.0(19) . 5
C22 C23 C23 120.8(17) . 5
C23 C24 C25 120.0 . .
C23 C24 H24A 120.0 . .
C25 C24 H24A 120.0 . .
C26 C25 C24 120.0 . .
C26 C25 H25A 120.0 . .
C24 C25 H25A 120.0 . .
C25 C26 C21 120.0 . .
C25 C26 C20 114.7(16) . .
C21 C26 C20 125.3(16) . .
C22' C21' C26' 120.0 . .
C22' C21' H21B 120.0 . .
C26' C21' H21B 120.0 . .
C23' C22' C21' 120.0 . .
C23' C22' H22B 120.0 . .
C21' C22' H22B 120.0 . .
C22' C23' C24' 120.0 . .
C22' C23' C23' 116.9(5) . 5
C24' C23' C23' 122.60(16) . 5
C25' C24' C23' 120.0 . .
C25' C24' H24B 120.0 . .
C23' C24' H24B 120.0 . .
C26' C25' C24' 120.0 . .
C26' C25' H25B 120.0 . .
C24' C25' H25B 120.0 . .
C25' C26' C21' 120.0 . .
C25' C26' C20 116.9(12) . .
C21' C26' C20 123.1(12) . .

loop_
_geom_bond_atom_site_label_1
_geom_bond_atom_site_label_2
_geom_bond_distance
_geom_bond_site_symmetry_2
Zn1 O1 1.9438(8) .
Zn1 O3 1.965(7) .
Zn1 N1 2.028(9) 10_554
Zn1 N2 2.119(12) .
Zn1 Zn1 3.1246(16) 10_554
Zn2 O4 1.906(7) 14
Zn2 O4 1.906(7) 3_654
Zn2 N4 2.056(11) 15_444
Zn2 N4 2.056(11) .
Zn3 O6 1.992(9) .
Zn3 O6 1.992(9) 8_665
Zn3 N3 2.048(9) 8_665
Zn3 N3 2.049(9) .
Zn3 O7 2.443(15) .
Zn3 O7 2.443(15) 8_665
Zn3 C20 2.553(17) 8_665
Zn3 C20 2.553(17) .
O1 Zn1 1.9437(8) 8_666
O1 Zn1 1.9437(8) 15_445
O1 Zn1 1.9439(8) 10_554
O2 C6 1.193(14) .
O3 C6 1.263(14) .
O4 C19 1.271(13) .
O4 Zn2 1.906(7) 4_465
O5 C19 1.201(13) .
O6 C20 1.18(2) .
O7 C20 1.265(19) .
N1 C2 1.268(14) .
N1 C1 1.328(14) .
N1 Zn1 2.028(9) 10_554
N2 C3 1.361(14) .
N2 C2 1.371(15) .
N3 C3 1.286(15) .
N3 C4 1.521(14) .
N4 C5 1.414(14) .
N4 C1 1.421(16) .
N5 C4 1.459(15) .
N5 H5A 0.8600 .
N5 H5B 0.8600 .
C1 H1A 0.9300 .
C2 C5 1.382(15) .
C3 H3A 0.9300 .
C4 C5 1.262(13) .
C6 C12 1.520(12) .
C7 C8 1.3900 .
C7 C12 1.3900 .
C7 H7A 0.9300 .
C8 C9 1.3900 .
C8 H8A 0.9300 .
C9 C10 1.3900 .
C9 C18 1.484(7) .
C10 C11 1.3900 .
C10 H10A 0.9300 .
C11 C12 1.3900 .
C11 H11A 0.9300 .
C13 C14 1.3900 .
C13 C18 1.3900 .
C13 H13A 0.9300 .
C14 C15 1.3900 .
C14 H14A 0.9300 .
C15 C16 1.3900 .
C15 C19 1.524(12) .
C16 C17 1.3900 .
C16 H16A 0.9300 .
C17 C18 1.3900 .
C17 H17A 0.9300 .
C20 C26' 1.47(2) .
C20 C26 1.47(2) .
C21 C22 1.3900 .
C21 C26 1.3900 .
C21 H21A 0.9300 .
C22 C23 1.3900 .
C22 H22A 0.9300 .
C23 C24 1.3900 .
C23 C23 1.50(2) 5
C24 C25 1.3900 .
C24 H24A 0.9300 .
C25 C26 1.3900 .
C25 H25A 0.9300 .
C21' C22' 1.3900 .
C21' C26' 1.3900 .
C21' H21B 0.9300 .
C22' C23' 1.3900 .
C22' H22B 0.9300 .
C23' C24' 1.3900 .
C23' C23' 1.50(2) 5
C24' C25' 1.3900 .
C24' H24B 0.9300 .
C25' C26' 1.3900 .
C25' H25B 0.9300 .
